data_4119410
loop_
_publ_author_name
'Soham Maity'
'Srimanta Manna'
'Sujoy Rana'
'Togati Naveen'
'Arijit Mallick'
'Debabrata Maiti'

_publ_section_title
;
 Efficient and Stereoselective Nitration of Mono- and Disubstituted
 Olefins with AgNO2 and TEMPO
;
_journal_name_full 'Journal of the American Chemical Society'
_journal_page_first 3355
_journal_page_last 3358
_journal_paper_doi 10.1021/ja311942e
_journal_volume 135
_journal_year 2013
_chemical_formula_sum 'C11 H10 N0 O2'
_chemical_formula_weight 174.19
_chemical_name_systematic
;
 ?
;
_space_group_IT_number 4
_symmetry_cell_setting monoclinic
_symmetry_space_group_name_Hall 'P 2xa'
_symmetry_space_group_name_H-M 'P 21 1 1'
_atom_sites_solution_hydrogens geom
_atom_sites_solution_primary direct
_atom_sites_solution_secondary difmap
_audit_creation_method SHELXL-97
_cell_angle_alpha 90.00
_cell_angle_beta 90.00
_cell_angle_gamma 90.00
_cell_formula_units_Z 7
_cell_length_a 8.0513(4)
_cell_length_b 10.4170(6)
_cell_length_c 19.4576(10)
_cell_measurement_temperature 293(2)
_cell_volume 1631.92(15)
_computing_structure_refinement 'SHELXL-97 (Sheldrick, 1997)'
_diffrn_ambient_temperature 293(2)
_diffrn_measured_fraction_theta_full 0.835
_diffrn_measured_fraction_theta_max 0.695
_diffrn_radiation_monochromator graphite
_diffrn_radiation_source 'fine-focus sealed tube'
_diffrn_radiation_type MoK\a
_diffrn_radiation_wavelength 0.71073
_diffrn_reflns_av_R_equivalents 0.0260
_diffrn_reflns_av_sigmaI/netI 0.0511
_diffrn_reflns_limit_h_max 7
_diffrn_reflns_limit_h_min -10
_diffrn_reflns_limit_k_max 14
_diffrn_reflns_limit_k_min -10
_diffrn_reflns_limit_l_max 14
_diffrn_reflns_limit_l_min -25
_diffrn_reflns_number 5033
_diffrn_reflns_theta_full 25.00
_diffrn_reflns_theta_max 29.08
_diffrn_reflns_theta_min 3.14
_exptl_absorpt_coefficient_mu 0.085
_exptl_crystal_density_diffrn 1.241
_exptl_crystal_F_000 644
_refine_diff_density_max 0.168
_refine_diff_density_min -0.183
_refine_diff_density_rms 0.038
_refine_ls_abs_structure_details 'Flack H D (1983), Acta Cryst. A39, 876-881'
_refine_ls_abs_structure_Flack 1.4(18)
_refine_ls_extinction_method none
_refine_ls_goodness_of_fit_ref 1.156
_refine_ls_hydrogen_treatment mixed
_refine_ls_matrix_type full
_refine_ls_number_parameters 387
_refine_ls_number_reflns 3999
_refine_ls_number_restraints 1
_refine_ls_restrained_S_all 1.156
_refine_ls_R_factor_all 0.0658
_refine_ls_R_factor_gt 0.0532
_refine_ls_shift/su_max 0.080
_refine_ls_shift/su_mean 0.011
_refine_ls_structure_factor_coef Fsqd
_refine_ls_weighting_details 'calc w=1/[\s^2^(Fo^2^)+(0.0544P)^2^+0.2598P] where P=(Fo^2^+2Fc^2^)/3'
_refine_ls_weighting_scheme calc
_refine_ls_wR_factor_gt 0.1328
_refine_ls_wR_factor_ref 0.1451
_reflns_number_gt 3254
_reflns_number_total 3999
_reflns_threshold_expression >2sigma(I)
_cod_data_source_file ja311942e_si_003.cif
_cod_data_source_block dmaiti0805
_cod_database_code 4119410

loop_
_symmetry_equiv_pos_as_xyz
'x, y, z'
'x+1/2, -y, -z'

loop_
_atom_site_label
_atom_site_type_symbol
_atom_site_fract_x
_atom_site_fract_y
_atom_site_fract_z
_atom_site_U_iso_or_equiv
_atom_site_adp_type
_atom_site_occupancy
_atom_site_symmetry_multiplicity
_atom_site_calc_flag
_atom_site_refinement_flags
O1 O 0.4210(3) 0.1921(2) 0.14454(11) 0.0339(5) Uani 1 1 d .
N2 N 0.4238(4) 0.1870(3) 0.06939(13) 0.0302(6) Uani 1 1 d .
C7 C 0.3780(5) 0.0757(4) 0.25050(18) 0.0412(9) Uani 1 1 d .
H7 H 0.4059 -0.0141 0.2601 0.049 Uiso 1 1 calc R
C8 C 0.3785(5) 0.3201(4) 0.04604(18) 0.0397(9) Uani 1 1 d .
C11 C 0.3270(5) 0.0885(4) 0.17326(18) 0.0358(8) Uani 1 1 d .
H11 H 0.3476 0.0084 0.1483 0.043 Uiso 1 1 calc R
C14 C 0.5977(6) 0.1463(4) -0.0303(2) 0.0547(12) Uani 1 1 d .
H14A H 0.7057 0.1173 -0.0461 0.066 Uiso 1 1 calc R
H14B H 0.5146 0.0895 -0.0497 0.066 Uiso 1 1 calc R
N1 N 0.5255(5) 0.1586(4) 0.26719(18) 0.0545(10) Uani 1 1 d .
C17 C 0.3994(6) 0.3236(4) -0.03179(19) 0.0534(11) Uani 1 1 d .
H17A H 0.3153 0.2692 -0.0525 0.064 Uiso 1 1 calc R
H17B H 0.3803 0.4106 -0.0477 0.064 Uiso 1 1 calc R
C19 C 0.0595(6) -0.0077(4) 0.2088(2) 0.0526(11) Uani 1 1 d .
H19A H 0.1022 -0.0836 0.1859 0.063 Uiso 1 1 calc R
H19B H -0.0602 -0.0049 0.2033 0.063 Uiso 1 1 calc R
C20 C 0.7422(5) 0.2020(5) 0.0812(2) 0.0554(11) Uani 1 1 d .
H20A H 0.7576 0.2853 0.0611 0.083 Uiso 1 1 calc R
H20B H 0.8394 0.1506 0.0733 0.083 Uiso 1 1 calc R
H20C H 0.7245 0.2109 0.1298 0.083 Uiso 1 1 calc R
C23 C 0.5913(5) 0.1368(4) 0.04852(19) 0.0405(9) Uani 1 1 d .
C24 C 0.1409(5) 0.1144(4) 0.1802(2) 0.0460(10) Uani 1 1 d .
H24 H 0.0883 0.1485 0.1386 0.055 Uiso 1 1 calc R
C25 C 0.5994(6) -0.0053(4) 0.0681(2) 0.0538(11) Uani 1 1 d .
H25A H 0.6049 -0.0132 0.1172 0.081 Uiso 1 1 calc R
H25B H 0.6965 -0.0434 0.0480 0.081 Uiso 1 1 calc R
H25C H 0.5021 -0.0484 0.0515 0.081 Uiso 1 1 calc R
C27 C 0.1347(6) 0.2034(4) 0.2414(2) 0.0595(13) Uani 1 1 d .
H27A H 0.0221 0.2226 0.2559 0.071 Uiso 1 1 calc R
H27B H 0.1963 0.2822 0.2341 0.071 Uiso 1 1 calc R
C29 C 0.1078(6) -0.0068(4) 0.2850(2) 0.0579(12) Uani 1 1 d .
H29A H 0.1659 -0.0849 0.2976 0.070 Uiso 1 1 calc R
H29B H 0.0109 0.0031 0.3141 0.070 Uiso 1 1 calc R
C32 C 0.2228(6) 0.1110(4) 0.2898(2) 0.0511(11) Uani 1 1 d .
H32 H 0.2416 0.1436 0.3364 0.061 Uiso 1 1 calc R
O3 O 0.5023(6) 0.2651(3) 0.28981(18) 0.0821(12) Uani 1 1 d .
C34 C 0.4746(6) 0.4292(4) 0.0804(2) 0.0550(13) Uani 1 1 d .
H34A H 0.4768 0.4159 0.1292 0.083 Uiso 1 1 calc R
H34B H 0.4213 0.5095 0.0704 0.083 Uiso 1 1 calc R
H34C H 0.5863 0.4308 0.0630 0.083 Uiso 1 1 calc R
O4 O 0.6611(5) 0.1132(4) 0.2571(2) 0.0870(13) Uani 1 1 d .
C38 C 0.5680(7) 0.2802(4) -0.0564(2) 0.0613(13) Uani 1 1 d .
H38A H 0.6533 0.3375 -0.0392 0.074 Uiso 1 1 calc R
H38B H 0.5718 0.2812 -0.1062 0.074 Uiso 1 1 calc R
C39 C 0.1928(6) 0.3386(4) 0.0606(2) 0.0572(12) Uani 1 1 d .
H39A H 0.1320 0.2662 0.0434 0.086 Uiso 1 1 calc R
H39B H 0.1546 0.4154 0.0384 0.086 Uiso 1 1 calc R
H39C H 0.1755 0.3459 0.1093 0.086 Uiso 1 1 calc R
O2 O 0.5211(3) 0.6921(2) 0.35559(11) 0.0340(6) Uani 1 1 d .
N3 N 0.5181(4) 0.6864(3) 0.43060(13) 0.0321(6) Uani 1 1 d .
C5 C 0.5637(5) 0.8195(4) 0.45397(18) 0.0388(9) Uani 1 1 d .
C6 C 0.3443(6) 0.6463(4) 0.5298(2) 0.0554(12) Uani 1 1 d .
H6A H 0.2363 0.6172 0.5454 0.067 Uiso 1 1 calc R
H6B H 0.4274 0.5894 0.5492 0.067 Uiso 1 1 calc R
C9 C 0.3511(5) 0.6368(4) 0.4514(2) 0.0412(9) Uani 1 1 d .
C10 C 0.6155(5) 0.5889(4) 0.32687(18) 0.0362(8) Uani 1 1 d .
H10 H 0.5948 0.5088 0.3518 0.043 Uiso 1 1 calc R
N4 N 0.4174(6) 0.6589(4) 0.23296(17) 0.0558(10) Uani 1 1 d .
C13 C 0.5637(5) 0.5760(4) 0.24968(18) 0.0407(9) Uani 1 1 d .
H13 H 0.5353 0.4863 0.2402 0.049 Uiso 1 1 calc R
C15 C 0.5423(6) 0.8237(4) 0.53216(19) 0.0540(12) Uani 1 1 d .
H15A H 0.6263 0.7695 0.5531 0.065 Uiso 1 1 calc R
H15B H 0.5610 0.9108 0.5479 0.065 Uiso 1 1 calc R
O6 O 0.4397(6) 0.7652(3) 0.20973(19) 0.0842(13) Uani 1 1 d .
O5 O 0.2804(5) 0.6133(5) 0.2430(2) 0.0895(14) Uani 1 1 d .
C22 C 0.3419(6) 0.4947(4) 0.4323(3) 0.0567(12) Uani 1 1 d .
H22A H 0.3272 0.4864 0.3836 0.085 Uiso 1 1 calc R
H22B H 0.2498 0.4556 0.4556 0.085 Uiso 1 1 calc R
H22C H 0.4430 0.4528 0.4458 0.085 Uiso 1 1 calc R
C26 C 0.2010(5) 0.7023(5) 0.4187(3) 0.0588(12) Uani 1 1 d .
H26A H 0.1889 0.7870 0.4374 0.088 Uiso 1 1 calc R
H26B H 0.1028 0.6532 0.4282 0.088 Uiso 1 1 calc R
H26C H 0.2170 0.7078 0.3699 0.088 Uiso 1 1 calc R
C28 C 0.7198(6) 0.6109(4) 0.2100(2) 0.0501(11) Uani 1 1 d .
H28 H 0.7011 0.6438 0.1635 0.060 Uiso 1 1 calc R
C30 C 0.8338(6) 0.4939(5) 0.2146(2) 0.0568(12) Uani 1 1 d .
H30A H 0.9307 0.5040 0.1855 0.068 Uiso 1 1 calc R
H30B H 0.7756 0.4160 0.2017 0.068 Uiso 1 1 calc R
C31 C 0.8063(6) 0.7036(4) 0.2590(3) 0.0608(13) Uani 1 1 d .
H31A H 0.9187 0.7241 0.2447 0.073 Uiso 1 1 calc R
H31B H 0.7433 0.7817 0.2665 0.073 Uiso 1 1 calc R
C35 C 0.8010(5) 0.6137(4) 0.3198(2) 0.0458(10) Uani 1 1 d .
H35 H 0.8537 0.6476 0.3614 0.055 Uiso 1 1 calc R
C37 C 0.8824(6) 0.4922(4) 0.2915(2) 0.0536(11) Uani 1 1 d .
H37A H 0.8397 0.4161 0.3142 0.064 Uiso 1 1 calc R
H37B H 1.0021 0.4951 0.2971 0.064 Uiso 1 1 calc R
C40 C 0.4687(6) 0.9292(4) 0.4195(2) 0.0544(12) Uani 1 1 d .
H40A H 0.4698 0.9172 0.3706 0.082 Uiso 1 1 calc R
H40B H 0.5207 1.0094 0.4307 0.082 Uiso 1 1 calc R
H40C H 0.3560 0.9297 0.4357 0.082 Uiso 1 1 calc R
C41 C 0.7488(6) 0.8390(5) 0.4392(3) 0.0588(12) Uani 1 1 d .
H41A H 0.8110 0.7691 0.4585 0.088 Uiso 1 1 calc R
H41B H 0.7851 0.9183 0.4594 0.088 Uiso 1 1 calc R
H41C H 0.7664 0.8420 0.3904 0.088 Uiso 1 1 calc R
C42 C 0.3738(7) 0.7803(5) 0.5563(2) 0.0619(13) Uani 1 1 d .
H42A H 0.2887 0.8378 0.5391 0.074 Uiso 1 1 calc R
H42B H 0.3694 0.7809 0.6061 0.074 Uiso 1 1 calc R

loop_
_atom_site_aniso_label
_atom_site_aniso_U_11
_atom_site_aniso_U_22
_atom_site_aniso_U_33
_atom_site_aniso_U_23
_atom_site_aniso_U_13
_atom_site_aniso_U_12
O1 0.0395(13) 0.0376(12) 0.0246(11) 0.0026(10) -0.0004(11) -0.0033(13)
N2 0.0321(15) 0.0326(14) 0.0259(13) 0.0046(12) 0.0024(13) -0.0002(14)
C7 0.050(2) 0.0332(18) 0.0402(19) 0.0023(17) -0.0047(19) 0.0015(19)
C8 0.051(2) 0.0351(18) 0.0332(17) 0.0024(16) -0.0046(18) 0.0008(19)
C11 0.041(2) 0.0355(18) 0.0307(17) 0.0067(15) 0.0009(16) 0.0003(18)
C14 0.054(3) 0.063(3) 0.047(2) -0.011(2) 0.017(2) -0.006(3)
N1 0.063(3) 0.061(2) 0.0392(18) 0.0092(18) -0.0092(19) -0.009(2)
C17 0.073(3) 0.051(2) 0.036(2) 0.0076(19) -0.008(2) -0.007(3)
C19 0.044(2) 0.060(3) 0.053(2) 0.014(2) 0.005(2) -0.010(2)
C20 0.033(2) 0.071(3) 0.062(3) -0.003(2) -0.001(2) -0.006(2)
C23 0.0348(19) 0.045(2) 0.0414(19) -0.0023(18) 0.0057(17) 0.0009(19)
C24 0.036(2) 0.053(2) 0.049(2) 0.016(2) -0.0015(19) 0.001(2)
C25 0.044(2) 0.045(2) 0.072(3) 0.002(2) 0.011(2) 0.013(2)
C27 0.054(3) 0.046(2) 0.079(3) 0.005(2) 0.023(3) 0.011(2)
C29 0.066(3) 0.061(3) 0.047(2) 0.011(2) 0.016(2) -0.009(3)
C32 0.064(3) 0.050(2) 0.039(2) -0.0042(19) 0.013(2) -0.003(2)
O3 0.108(3) 0.063(2) 0.076(2) -0.0109(19) -0.010(2) -0.027(2)
C34 0.080(4) 0.0366(19) 0.048(2) -0.0012(19) -0.002(2) -0.005(2)
O4 0.048(2) 0.124(4) 0.089(3) 0.010(3) -0.014(2) -0.001(2)
C38 0.082(4) 0.064(3) 0.039(2) 0.001(2) 0.011(2) -0.016(3)
C39 0.052(3) 0.051(2) 0.069(3) 0.023(2) 0.001(2) 0.015(2)
O2 0.0405(13) 0.0356(13) 0.0260(11) -0.0024(10) -0.0002(11) 0.0026(13)
N3 0.0351(15) 0.0343(15) 0.0270(13) -0.0021(12) 0.0023(13) -0.0031(15)
C5 0.045(2) 0.0356(19) 0.0356(18) -0.0061(16) -0.0038(17) 0.0015(19)
C6 0.054(3) 0.066(3) 0.047(2) 0.013(2) 0.016(2) 0.005(2)
C9 0.0339(19) 0.046(2) 0.044(2) 0.0033(18) 0.0063(18) -0.0013(19)
C10 0.042(2) 0.0325(18) 0.0341(18) -0.0033(16) 0.0021(16) -0.0001(18)
N4 0.065(3) 0.065(2) 0.0373(18) -0.0103(18) -0.014(2) 0.015(3)
C13 0.048(2) 0.041(2) 0.0329(18) -0.0062(17) -0.0017(18) 0.000(2)
C15 0.074(3) 0.052(2) 0.0359(19) -0.0114(19) -0.005(2) 0.008(3)
O6 0.111(3) 0.067(2) 0.075(2) 0.0163(19) -0.009(2) 0.033(3)
O5 0.048(2) 0.128(4) 0.093(3) -0.006(3) -0.018(2) -0.002(2)
C22 0.047(2) 0.047(2) 0.076(3) 0.003(2) 0.012(2) -0.014(2)
C26 0.033(2) 0.074(3) 0.070(3) -0.002(2) -0.002(2) 0.005(2)
C28 0.060(3) 0.053(2) 0.037(2) 0.0047(19) 0.012(2) 0.000(2)
C30 0.061(3) 0.063(3) 0.047(2) -0.011(2) 0.012(2) 0.009(3)
C31 0.052(3) 0.048(2) 0.082(3) -0.010(2) 0.021(3) -0.014(2)
C35 0.037(2) 0.052(2) 0.048(2) -0.015(2) 0.0003(19) -0.006(2)
C37 0.049(2) 0.063(3) 0.049(2) -0.013(2) 0.002(2) 0.013(2)
C40 0.079(4) 0.039(2) 0.045(2) 0.0019(18) -0.005(2) 0.006(2)
C41 0.054(3) 0.053(3) 0.069(3) -0.020(2) 0.001(2) -0.018(2)
C42 0.079(4) 0.068(3) 0.039(2) -0.003(2) 0.014(2) 0.016(3)

loop_
_atom_type_symbol
_atom_type_description
_atom_type_scat_dispersion_real
_atom_type_scat_dispersion_imag
_atom_type_scat_source
C C 0.0033 0.0016 'International Tables Vol C Tables 4.2.6.8 and 6.1.1.4'
H H 0.0000 0.0000 'International Tables Vol C Tables 4.2.6.8 and 6.1.1.4'
O O 0.0106 0.0060 'International Tables Vol C Tables 4.2.6.8 and 6.1.1.4'
N N 0.0061 0.0033 'International Tables Vol C Tables 4.2.6.8 and 6.1.1.4'

loop_
_geom_angle_atom_site_label_1
_geom_angle_atom_site_label_2
_geom_angle_atom_site_label_3
_geom_angle
C11 O1 N2 111.7(2)
O1 N2 C23 107.2(3)
O1 N2 C8 105.3(2)
C23 N2 C8 117.2(3)
N1 C7 C32 113.8(3)
N1 C7 C11 111.4(3)
C32 C7 C11 104.4(3)
N1 C7 H7 109.0
C32 C7 H7 109.0
C11 C7 H7 109.0
N2 C8 C34 115.5(3)
N2 C8 C17 107.2(3)
C34 C8 C17 111.1(3)
N2 C8 C39 107.2(3)
C34 C8 C39 108.6(4)
C17 C8 C39 106.8(4)
O1 C11 C24 114.8(3)
O1 C11 C7 107.5(3)
C24 C11 C7 100.8(3)
O1 C11 H11 111.1
C24 C11 H11 111.1
C7 C11 H11 111.1
C38 C14 C23 113.0(3)
C38 C14 H14A 109.0
C23 C14 H14A 109.0
C38 C14 H14B 109.0
C23 C14 H14B 109.0
H14A C14 H14B 107.8
O4 N1 O3 124.1(5)
O4 N1 C7 117.0(4)
O3 N1 C7 118.9(4)
C38 C17 C8 114.1(4)
C38 C17 H17A 108.7
C8 C17 H17A 108.7
C38 C17 H17B 108.7
C8 C17 H17B 108.7
H17A C17 H17B 107.6
C24 C19 C29 103.7(3)
C24 C19 H19A 111.0
C29 C19 H19A 111.0
C24 C19 H19B 111.0
C29 C19 H19B 111.0
H19A C19 H19B 109.0
C23 C20 H20A 109.5
C23 C20 H20B 109.5
H20A C20 H20B 109.5
C23 C20 H20C 109.5
H20A C20 H20C 109.5
H20B C20 H20C 109.5
N2 C23 C25 107.9(3)
N2 C23 C20 116.5(3)
C25 C23 C20 106.9(4)
N2 C23 C14 106.1(3)
C25 C23 C14 108.0(3)
C20 C23 C14 111.0(4)
C27 C24 C11 102.2(3)
C27 C24 C19 102.1(3)
C11 C24 C19 107.7(4)
C27 C24 H24 114.5
C11 C24 H24 114.5
C19 C24 H24 114.5
C23 C25 H25A 109.5
C23 C25 H25B 109.5
H25A C25 H25B 109.5
C23 C25 H25C 109.5
H25A C25 H25C 109.5
H25B C25 H25C 109.5
C24 C27 C32 94.8(3)
C24 C27 H27A 112.8
C32 C27 H27A 112.8
C24 C27 H27B 112.8
C32 C27 H27B 112.8
H27A C27 H27B 110.2
C19 C29 C32 102.5(3)
C19 C29 H29A 111.3
C32 C29 H29A 111.3
C19 C29 H29B 111.3
C32 C29 H29B 111.3
H29A C29 H29B 109.2
C7 C32 C27 103.1(3)
C7 C32 C29 105.8(3)
C27 C32 C29 100.7(4)
C7 C32 H32 115.2
C27 C32 H32 115.2
C29 C32 H32 115.2
C8 C34 H34A 109.5
C8 C34 H34B 109.5
H34A C34 H34B 109.5
C8 C34 H34C 109.5
H34A C34 H34C 109.5
H34B C34 H34C 109.5
C17 C38 C14 108.3(4)
C17 C38 H38A 110.0
C14 C38 H38A 110.0
C17 C38 H38B 110.0
C14 C38 H38B 110.0
H38A C38 H38B 108.4
C8 C39 H39A 109.5
C8 C39 H39B 109.5
H39A C39 H39B 109.5
C8 C39 H39C 109.5
H39A C39 H39C 109.5
H39B C39 H39C 109.5
C10 O2 N3 111.6(2)
O2 N3 C9 107.4(3)
O2 N3 C5 105.1(2)
C9 N3 C5 117.1(3)
N3 C5 C41 107.6(3)
N3 C5 C15 107.4(3)
C41 C5 C15 107.0(3)
N3 C5 C40 115.7(3)
C41 C5 C40 107.8(4)
C15 C5 C40 111.0(3)
C42 C6 C9 113.3(4)
C42 C6 H6A 108.9
C9 C6 H6A 108.9
C42 C6 H6B 108.9
C9 C6 H6B 108.9
H6A C6 H6B 107.7
N3 C9 C26 116.4(3)
N3 C9 C22 108.2(3)
C26 C9 C22 107.1(4)
N3 C9 C6 106.2(3)
C26 C9 C6 111.0(3)
C22 C9 C6 107.7(3)
O2 C10 C35 115.5(3)
O2 C10 C13 107.3(3)
C35 C10 C13 100.9(3)
O2 C10 H10 110.9
C35 C10 H10 110.9
C13 C10 H10 110.9
O6 N4 O5 123.5(5)
O6 N4 C13 119.5(5)
O5 N4 C13 117.0(4)
N4 C13 C28 113.8(3)
N4 C13 C10 111.7(3)
C28 C13 C10 104.3(3)
N4 C13 H13 109.0
C28 C13 H13 109.0
C10 C13 H13 109.0
C42 C15 C5 113.8(4)
C42 C15 H15A 108.8
C5 C15 H15A 108.8
C42 C15 H15B 108.8
C5 C15 H15B 108.8
H15A C15 H15B 107.7
C9 C22 H22A 109.5
C9 C22 H22B 109.5
H22A C22 H22B 109.5
C9 C22 H22C 109.5
H22A C22 H22C 109.5
H22B C22 H22C 109.5
C9 C26 H26A 109.5
C9 C26 H26B 109.5
H26A C26 H26B 109.5
C9 C26 H26C 109.5
H26A C26 H26C 109.5
H26B C26 H26C 109.5
C30 C28 C31 101.2(4)
C30 C28 C13 106.1(3)
C31 C28 C13 102.2(3)
C30 C28 H28 115.2
C31 C28 H28 115.2
C13 C28 H28 115.2
C28 C30 C37 102.6(3)
C28 C30 H30A 111.3
C37 C30 H30A 111.3
C28 C30 H30B 111.2
C37 C30 H30B 111.2
H30A C30 H30B 109.2
C35 C31 C28 94.8(3)
C35 C31 H31A 112.8
C28 C31 H31A 112.8
C35 C31 H31B 112.8
C28 C31 H31B 112.8
H31A C31 H31B 110.2
C31 C35 C10 101.7(4)
C31 C35 C37 102.6(3)
C10 C35 C37 108.3(3)
C31 C35 H35 114.3
C10 C35 H35 114.3
C37 C35 H35 114.3
C35 C37 C30 103.4(3)
C35 C37 H37A 111.1
C30 C37 H37A 111.1
C35 C37 H37B 111.1
C30 C37 H37B 111.1
H37A C37 H37B 109.1
C5 C40 H40A 109.5
C5 C40 H40B 109.5
H40A C40 H40B 109.5
C5 C40 H40C 109.5
H40A C40 H40C 109.5
H40B C40 H40C 109.5
C5 C41 H41A 109.5
C5 C41 H41B 109.5
H41A C41 H41B 109.5
C5 C41 H41C 109.5
H41A C41 H41C 109.5
H41B C41 H41C 109.5
C15 C42 C6 108.3(4)
C15 C42 H42A 110.1
C6 C42 H42A 110.1
C15 C42 H42B 110.0
C6 C42 H42B 110.0
H42A C42 H42B 108.4

loop_
_geom_bond_atom_site_label_1
_geom_bond_atom_site_label_2
_geom_bond_distance
O1 C11 1.432(4)
O1 N2 1.463(3)
N2 C23 1.502(5)
N2 C8 1.504(4)
C7 N1 1.505(5)
C7 C32 1.510(6)
C7 C11 1.564(5)
C7 H7 0.9800
C8 C34 1.529(5)
C8 C17 1.524(5)
C8 C39 1.534(6)
C11 C24 1.529(6)
C11 H11 0.9800
C14 C38 1.503(6)
C14 C23 1.539(5)
C14 H14A 0.9700
C14 H14B 0.9700
N1 O4 1.206(6)
N1 O3 1.208(5)
C17 C38 1.509(7)
C17 H17A 0.9700
C17 H17B 0.9700
C19 C24 1.535(6)
C19 C29 1.532(6)
C19 H19A 0.9700
C19 H19B 0.9700
C20 C23 1.531(6)
C20 H20A 0.9600
C20 H20B 0.9600
C20 H20C 0.9600
C23 C25 1.530(6)
C24 C27 1.509(6)
C24 H24 0.9800
C25 H25A 0.9600
C25 H25B 0.9600
C25 H25C 0.9600
C27 C32 1.522(6)
C27 H27A 0.9700
C27 H27B 0.9700
C29 C32 1.541(6)
C29 H29A 0.9700
C29 H29B 0.9700
C32 H32 0.9800
C34 H34A 0.9600
C34 H34B 0.9600
C34 H34C 0.9600
C38 H38A 0.9700
C38 H38B 0.9700
C39 H39A 0.9600
C39 H39B 0.9600
C39 H39C 0.9600
O2 C10 1.430(4)
O2 N3 1.461(3)
N3 C9 1.497(5)
N3 C5 1.505(4)
C5 C41 1.531(6)
C5 C15 1.532(5)
C5 C40 1.529(5)
C6 C42 1.506(6)
C6 C9 1.529(5)
C6 H6A 0.9700
C6 H6B 0.9700
C9 C26 1.526(6)
C9 C22 1.528(5)
C10 C35 1.521(5)
C10 C13 1.565(5)
C10 H10 0.9800
N4 O6 1.209(5)
N4 O5 1.217(6)
N4 C13 1.497(5)
C13 C28 1.519(6)
C13 H13 0.9800
C15 C42 1.506(7)
C15 H15A 0.9700
C15 H15B 0.9700
C22 H22A 0.9600
C22 H22B 0.9600
C22 H22C 0.9600
C26 H26A 0.9600
C26 H26B 0.9600
C26 H26C 0.9600
C28 C30 1.528(6)
C28 C31 1.525(6)
C28 H28 0.9800
C30 C37 1.547(6)
C30 H30A 0.9700
C30 H30B 0.9700
C31 C35 1.511(7)
C31 H31A 0.9700
C31 H31B 0.9700
C35 C37 1.528(5)
C35 H35 0.9800
C37 H37A 0.9700
C37 H37B 0.9700
C40 H40A 0.9600
C40 H40B 0.9600
C40 H40C 0.9600
C41 H41A 0.9600
C41 H41B 0.9600
C41 H41C 0.9600
C42 H42A 0.9700
C42 H42B 0.9700

loop_
_geom_torsion_atom_site_label_1
_geom_torsion_atom_site_label_2
_geom_torsion_atom_site_label_3
_geom_torsion_atom_site_label_4
_geom_torsion
C11 O1 N2 C23 -103.5(3)
C11 O1 N2 C8 130.9(3)
O1 N2 C8 C34 49.1(4)
C23 N2 C8 C34 -70.0(4)
O1 N2 C8 C17 173.5(3)
C23 N2 C8 C17 54.4(4)
O1 N2 C8 C39 -72.1(3)
C23 N2 C8 C39 168.8(3)
N2 O1 C11 C24 -86.9(4)
N2 O1 C11 C7 161.9(3)
N1 C7 C11 O1 -9.3(4)
C32 C7 C11 O1 114.0(3)
N1 C7 C11 C24 -129.8(4)
C32 C7 C11 C24 -6.5(4)
C32 C7 N1 O4 155.8(4)
C11 C7 N1 O4 -86.4(5)
C32 C7 N1 O3 -23.9(5)
C11 C7 N1 O3 93.8(4)
N2 C8 C17 C38 -53.5(5)
C34 C8 C17 C38 73.6(5)
C39 C8 C17 C38 -168.2(4)
O1 N2 C23 C25 70.4(3)
C8 N2 C23 C25 -171.5(3)
O1 N2 C23 C20 -49.8(4)
C8 N2 C23 C20 68.3(4)
O1 N2 C23 C14 -173.9(3)
C8 N2 C23 C14 -55.9(4)
C38 C14 C23 N2 56.9(5)
C38 C14 C23 C25 172.4(4)
C38 C14 C23 C20 -70.6(5)
O1 C11 C24 C27 -75.2(4)
C7 C11 C24 C27 39.9(4)
O1 C11 C24 C19 177.7(3)
C7 C11 C24 C19 -67.1(4)
C29 C19 C24 C27 -31.8(4)
C29 C19 C24 C11 75.4(4)
C11 C24 C27 C32 -56.9(4)
C19 C24 C27 C32 54.5(4)
C24 C19 C29 C32 -4.2(4)
N1 C7 C32 C27 93.0(4)
C11 C7 C32 C27 -28.7(4)
N1 C7 C32 C29 -161.7(3)
C11 C7 C32 C29 76.6(4)
C24 C27 C32 C7 52.1(4)
C24 C27 C32 C29 -57.0(4)
C19 C29 C32 C7 -68.8(4)
C19 C29 C32 C27 38.3(4)
C8 C17 C38 C14 57.3(5)
C23 C14 C38 C17 -59.0(5)
C10 O2 N3 C9 -104.0(3)
C10 O2 N3 C5 130.7(3)
O2 N3 C5 C41 -71.8(4)
C9 N3 C5 C41 169.1(3)
O2 N3 C5 C15 173.4(3)
C9 N3 C5 C15 54.3(4)
O2 N3 C5 C40 48.8(4)
C9 N3 C5 C40 -70.3(4)
O2 N3 C9 C26 -49.5(4)
C5 N3 C9 C26 68.3(4)
O2 N3 C9 C22 71.0(4)
C5 N3 C9 C22 -171.2(3)
O2 N3 C9 C6 -173.7(3)
C5 N3 C9 C6 -55.9(4)
C42 C6 C9 N3 57.1(5)
C42 C6 C9 C26 -70.3(5)
C42 C6 C9 C22 172.8(4)
N3 O2 C10 C35 -86.9(4)
N3 O2 C10 C13 161.5(3)
O6 N4 C13 C28 -23.6(5)
O5 N4 C13 C28 155.5(4)
O6 N4 C13 C10 94.2(4)
O5 N4 C13 C10 -86.8(4)
O2 C10 C13 N4 -8.7(4)
C35 C10 C13 N4 -129.9(4)
O2 C10 C13 C28 114.6(3)
C35 C10 C13 C28 -6.6(4)
N3 C5 C15 C42 -53.3(5)
C41 C5 C15 C42 -168.6(4)
C40 C5 C15 C42 74.1(5)
N4 C13 C28 C30 -161.5(3)
C10 C13 C28 C30 76.6(4)
N4 C13 C28 C31 92.9(4)
C10 C13 C28 C31 -29.0(4)
C31 C28 C30 C37 37.9(4)
C13 C28 C30 C37 -68.4(4)
C30 C28 C31 C35 -56.5(4)
C13 C28 C31 C35 52.9(4)
C28 C31 C35 C10 -58.1(4)
C28 C31 C35 C37 53.9(4)
O2 C10 C35 C31 -74.8(4)
C13 C10 C35 C31 40.6(4)
O2 C10 C35 C37 177.6(3)
C13 C10 C35 C37 -67.1(4)
C31 C35 C37 C30 -31.6(4)
C10 C35 C37 C30 75.5(4)
C28 C30 C37 C35 -4.1(4)
C5 C15 C42 C6 56.9(5)
C9 C6 C42 C15 -59.1(5)
